data_7719724
loop_
_publ_author_name
'van Staden, Christo'
'Kroon, Robin E.'
'Matthews, Cameron'
'Moskaleva, Lyudmila V.'
'Otukile, Kgalaletso P.'
'Kama, Dumisani V.'
'Schutte-Smith, Marietjie'
'Visser, Hendrik G.'

_publ_section_title
;
 Ligand and counter-ion effects on the photoluminescence of dinuclear
 bis(diphenylphosphino)amine gold(I) complexes.
;
_journal_issue 44
_journal_name_full 'Dalton transactions (Cambridge, England : 2003)'
_journal_page_first 16393
_journal_page_last 16409
_journal_paper_doi 10.1039/d5dt02181b
_journal_volume 54
_journal_year 2025
_chemical_formula_moiety 'C56 H54 Au2 N2 P4, 2(F6 Sb)'
_chemical_formula_sum 'C56 H54 Au2 F12 N2 P4 Sb2'
_chemical_formula_weight 1744.32
_space_group_IT_number 14
_space_group_name_Hall '-P 2yn'
_space_group_name_H-M_alt 'P 1 21/n 1'
_symmetry_cell_setting monoclinic
_symmetry_space_group_name_Hall '-P 2yn'
_symmetry_space_group_name_H-M 'P 1 21/n 1'
_atom_sites_solution_hydrogens geom
_atom_sites_solution_primary dual
_atom_sites_solution_secondary dual
_audit_creation_date 2021-06-22T10:46:56-00:00
_audit_creation_method 'WinGX routine CIF_UPDATE'
_audit_update_record
;
2021-06-22 deposited with the CCDC.	2025-10-21 downloaded from the CCDC.
;
_cell_angle_alpha 90
_cell_angle_beta 96.341(5)
_cell_angle_gamma 90
_cell_formula_units_Z 2
_cell_length_a 13.3906(18)
_cell_length_b 14.0726(17)
_cell_length_c 15.241(2)
_cell_measurement_reflns_used 9989
_cell_measurement_temperature 100(2)
_cell_measurement_theta_max 28.31
_cell_measurement_theta_min 2.69
_cell_volume 2854.5(6)
_computing_cell_refinement 'SAINT V8.40B (?, 2016)'
_computing_data_reduction 'SAINT V8.40B (?, 2016)'
_computing_molecular_graphics 'Olex2 1.3 (Dolomanov et al., 2009)'
_computing_publication_material 'Olex2 1.3 (Dolomanov et al., 2009)'
_computing_structure_refinement 'SHELXL 2018/3 (Sheldrick, 2015)'
_computing_structure_solution 'SHELXT  (Sheldrick, 2015)'
_diffrn_ambient_temperature 100
_diffrn_measured_fraction_theta_full 0.999
_diffrn_measured_fraction_theta_max 0.999
_diffrn_measurement_device_type 'Bruker D8 Quest Eco Chi Photon II CPAD'
_diffrn_measurement_method '\f and \w scans'
_diffrn_radiation_monochromator graphite(Mo)
_diffrn_radiation_source 'fine-focus sealed tube'
_diffrn_radiation_type MoK\a
_diffrn_radiation_wavelength 0.71073
_diffrn_reflns_av_R_equivalents 0.0381
_diffrn_reflns_Laue_measured_fraction_full 0.999
_diffrn_reflns_Laue_measured_fraction_max 0.999
_diffrn_reflns_limit_h_max 17
_diffrn_reflns_limit_h_min -17
_diffrn_reflns_limit_k_max 18
_diffrn_reflns_limit_k_min -18
_diffrn_reflns_limit_l_max 20
_diffrn_reflns_limit_l_min -20
_diffrn_reflns_number 97322
_diffrn_reflns_point_group_measured_fraction_full 0.999
_diffrn_reflns_point_group_measured_fraction_max 0.999
_diffrn_reflns_theta_full 25.242
_diffrn_reflns_theta_max 28.315
_diffrn_reflns_theta_min 2.588
_diffrn_standards_number 0
_exptl_absorpt_coefficient_mu 6.251
_exptl_absorpt_correction_T_max 0.7457
_exptl_absorpt_correction_T_min 0.5167
_exptl_absorpt_correction_type multi-scan
_exptl_absorpt_process_details
;
SADABS-2016/2 (Bruker,2016/2) was used for absorption correction.
        wR2(int) was 0.0984 before and 0.0622 after correction.
        The Ratio of minimum to maximum transmission is 0.6929.
        The \l/2 correction factor is Not present.
;
_exptl_crystal_colour colourless
_exptl_crystal_density_diffrn 2.029
_exptl_crystal_density_method 'not measured'
_exptl_crystal_description Cuboid
_exptl_crystal_F_000 1664
_exptl_crystal_size_max 0.381
_exptl_crystal_size_mid 0.136
_exptl_crystal_size_min 0.068
_refine_diff_density_max 1.08
_refine_diff_density_min -0.518
_refine_diff_density_rms 0.093
_refine_ls_extinction_method none
_refine_ls_goodness_of_fit_ref 1.075
_refine_ls_hydrogen_treatment constr
_refine_ls_matrix_type full
_refine_ls_number_constraints 0
_refine_ls_number_parameters 352
_refine_ls_number_reflns 7105
_refine_ls_number_restraints 0
_refine_ls_restrained_S_all 1.075
_refine_ls_R_factor_all 0.0202
_refine_ls_R_factor_gt 0.0168
_refine_ls_shift/su_max 0.005
_refine_ls_shift/su_mean 0
_refine_ls_structure_factor_coef Fsqd
_refine_ls_weighting_details 'w=1/[\s^2^(Fo^2^)+(0.0094P)^2^+5.3397P] where P=(Fo^2^+2Fc^2^)/3'
_refine_ls_weighting_scheme calc
_refine_ls_wR_factor_ref 0.0391
_reflns_number_gt 6579
_reflns_number_total 7105
_reflns_threshold_expression 'I > 2\s(I)'
_cod_data_source_file d5dt02181b4.cif
_cod_data_source_block q2_21ccv2_0m
_cod_depositor_comments 'Adding full bibliography for 7719723--7719726.cif.'
_cod_database_code 7719724
_publcif_funding_html
;
;

loop_
_symmetry_equiv_pos_as_xyz
'x, y, z'
'-x+1/2, y+1/2, -z+1/2'
'-x, -y, -z'
'x-1/2, -y-1/2, z-1/2'

loop_
_atom_site_label
_atom_site_fract_x
_atom_site_fract_y
_atom_site_fract_z
_atom_site_U_iso_or_equiv
_atom_site_adp_type
_atom_site_calc_flag
_atom_site_occupancy
_atom_site_disorder_assembly
_atom_site_disorder_group
_atom_site_type_symbol
Au1 0.42976(2) 0.55443(2) 0.44990(2) 0.01560(3) Uani d 1 . . Au
Sb1 0.25814(2) 0.23170(2) 0.57476(2) 0.02165(4) Uani d 1 . . Sb
P1 0.39831(4) 0.63088(4) 0.57799(4) 0.01450(11) Uani d 1 . . P
P2 0.43458(4) 0.47171(4) 0.31996(4) 0.01487(11) Uani d 1 . . P
F2 0.33192(13) 0.33875(12) 0.54621(11) 0.0342(4) Uani d 1 . . F
F6 0.28274(13) 0.17479(11) 0.46743(10) 0.0303(3) Uani d 1 . . F
F1 0.23415(12) 0.28588(13) 0.68299(10) 0.0332(4) Uani d 1 . . F
F3 0.37771(12) 0.17763(13) 0.62913(11) 0.0330(4) Uani d 1 . . F
F4 0.18794(12) 0.12205(12) 0.60344(10) 0.0308(3) Uani d 1 . . F
F5 0.13913(12) 0.28500(12) 0.52090(11) 0.0330(4) Uani d 1 . . F
N1 0.48808(14) 0.62460(14) 0.66633(12) 0.0160(4) Uani d 1 . . N
C28 0.53450(18) 0.62105(18) 0.25402(16) 0.0208(5) Uani d 1 . . C
H28 0.559559 0.630599 0.314143 0.025 Uiso calc 1 . . H
C23 0.46851(18) 0.54599(17) 0.23085(15) 0.0183(4) Uani d 1 . . C
C11 0.37872(18) 0.75548(16) 0.55482(15) 0.0173(4) Uani d 1 . . C
C5 0.27999(17) 0.58939(17) 0.60977(15) 0.0178(4) Uani d 1 . . C
C12 0.4447(2) 0.79965(18) 0.50346(17) 0.0239(5) Uani d 1 . . C
H12 0.49803 0.764544 0.482812 0.029 Uiso calc 1 . . H
C6 0.26741(19) 0.55079(18) 0.69154(17) 0.0224(5) Uani d 1 . . C
H6 0.323134 0.544854 0.735521 0.027 Uiso calc 1 . . H
C1 0.47655(18) 0.69739(17) 0.73726(15) 0.0189(5) Uani d 1 . . C
H1 0.403812 0.700835 0.746354 0.023 Uiso calc 1 . . H
C18 0.27632(19) 0.34393(19) 0.32325(17) 0.0238(5) Uani d 1 . . C
H18 0.322868 0.305019 0.358463 0.029 Uiso calc 1 . . H
C17 0.30764(17) 0.43014(17) 0.29012(15) 0.0182(5) Uani d 1 . . C
C24 0.4318(2) 0.53297(18) 0.14202(16) 0.0223(5) Uani d 1 . . C
H24 0.38604 0.482807 0.125485 0.027 Uiso calc 1 . . H
C27 0.56362(19) 0.68166(19) 0.18983(17) 0.0252(5) Uani d 1 . . C
H27 0.608118 0.732859 0.206023 0.03 Uiso calc 1 . . H
C25 0.4622(2) 0.59337(19) 0.07832(16) 0.0256(5) Uani d 1 . . C
H25 0.437964 0.583903 0.018002 0.031 Uiso calc 1 . . H
C4 0.5384(2) 0.69239(19) 0.82886(16) 0.0238(5) Uani d 1 . . C
H4A 0.502109 0.663279 0.87526 0.029 Uiso calc 1 . . H
H4B 0.605982 0.664069 0.828143 0.029 Uiso calc 1 . . H
C16 0.29989(19) 0.80712(18) 0.58441(17) 0.0229(5) Uani d 1 . . C
H16 0.255317 0.777254 0.620212 0.027 Uiso calc 1 . . H
C26 0.5278(2) 0.6675(2) 0.10199(17) 0.0258(5) Uani d 1 . . C
H26 0.548178 0.70868 0.05792 0.031 Uiso calc 1 . . H
C22 0.23752(19) 0.48970(19) 0.24290(18) 0.0251(5) Uani d 1 . . C
H22 0.257538 0.549784 0.222446 0.03 Uiso calc 1 . . H
C19 0.1772(2) 0.3152(2) 0.30470(19) 0.0300(6) Uani d 1 . . C
H19 0.156377 0.255832 0.32611 0.036 Uiso calc 1 . . H
C7 0.1725(2) 0.5208(2) 0.70858(19) 0.0303(6) Uani d 1 . . C
H7 0.163447 0.494228 0.764448 0.036 Uiso calc 1 . . H
C2 0.5153(2) 0.80006(18) 0.72754(17) 0.0254(5) Uani d 1 . . C
H2A 0.57586 0.80465 0.695876 0.031 Uiso calc 1 . . H
H2B 0.462974 0.845695 0.703688 0.031 Uiso calc 1 . . H
C10 0.1975(2) 0.5974(2) 0.54527(18) 0.0298(6) Uani d 1 . . C
H10 0.206254 0.62278 0.488871 0.036 Uiso calc 1 . . H
C13 0.4325(2) 0.8947(2) 0.4826(2) 0.0322(6) Uani d 1 . . C
H13 0.47844 0.925339 0.448644 0.039 Uiso calc 1 . . H
C3 0.5377(2) 0.8018(2) 0.82917(18) 0.0300(6) Uani d 1 . . C
H3A 0.603436 0.830528 0.850579 0.036 Uiso calc 1 . . H
H3B 0.483099 0.829798 0.859576 0.036 Uiso calc 1 . . H
C8 0.0914(2) 0.5295(2) 0.6452(2) 0.0316(6) Uani d 1 . . C
H8 0.026982 0.508564 0.657504 0.038 Uiso calc 1 . . H
C14 0.3532(2) 0.9456(2) 0.5110(2) 0.0349(6) Uani d 1 . . C
H14 0.344497 1.010768 0.495627 0.042 Uiso calc 1 . . H
C15 0.2867(2) 0.90189(19) 0.56152(19) 0.0301(6) Uani d 1 . . C
H15 0.2323 0.93677 0.580475 0.036 Uiso calc 1 . . H
C20 0.1087(2) 0.3725(2) 0.25520(19) 0.0317(6) Uani d 1 . . C
H20 0.041316 0.351758 0.241093 0.038 Uiso calc 1 . . H
C9 0.1032(2) 0.5684(2) 0.5635(2) 0.0336(6) Uani d 1 . . C
H9 0.046933 0.575149 0.520272 0.04 Uiso calc 1 . . H
C21 0.1385(2) 0.4602(2) 0.2262(2) 0.0312(6) Uani d 1 . . C
H21 0.09055 0.500717 0.194497 0.037 Uiso calc 1 . . H

loop_
_atom_site_aniso_label
_atom_site_aniso_U_11
_atom_site_aniso_U_22
_atom_site_aniso_U_33
_atom_site_aniso_U_12
_atom_site_aniso_U_13
_atom_site_aniso_U_23
Au1 0.01760(4) 0.01698(4) 0.01212(4) 0.00203(3) 0.00116(3) -0.00177(3)
Sb1 0.01987(8) 0.02590(9) 0.01907(8) -0.00286(6) 0.00161(6) 0.00068(6)
P1 0.0150(3) 0.0161(3) 0.0125(2) -0.0003(2) 0.0020(2) -0.0011(2)
P2 0.0146(3) 0.0179(3) 0.0121(2) 0.0007(2) 0.0012(2) -0.0017(2)
F2 0.0368(9) 0.0329(9) 0.0327(9) -0.0133(7) 0.0035(7) 0.0025(7)
F6 0.0387(9) 0.0308(8) 0.0223(7) 0.0021(7) 0.0072(7) 0.0005(6)
F1 0.0303(8) 0.0447(10) 0.0248(8) -0.0019(7) 0.0047(6) -0.0079(7)
F3 0.0227(8) 0.0459(10) 0.0297(8) 0.0037(7) 0.0004(6) 0.0065(7)
F4 0.0313(8) 0.0328(9) 0.0278(8) -0.0088(7) 0.0016(6) 0.0055(7)
F5 0.0267(8) 0.0374(9) 0.0329(9) 0.0035(7) -0.0054(7) 0.0005(7)
N1 0.0171(9) 0.0170(9) 0.0137(9) 0.0008(7) 0.0016(7) -0.0033(7)
C28 0.0184(11) 0.0259(12) 0.0178(11) -0.0008(9) 0.0009(9) 0.0004(9)
C23 0.0191(11) 0.0207(11) 0.0154(10) 0.0044(9) 0.0034(8) 0.0014(9)
C11 0.0214(11) 0.0158(11) 0.0144(10) 0.0000(9) 0.0003(8) -0.0021(8)
C5 0.0176(11) 0.0170(11) 0.0188(11) -0.0010(9) 0.0020(9) -0.0020(9)
C12 0.0249(12) 0.0221(12) 0.0255(12) -0.0023(10) 0.0071(10) -0.0015(10)
C6 0.0221(12) 0.0226(12) 0.0229(12) -0.0006(10) 0.0039(9) -0.0010(9)
C1 0.0220(11) 0.0194(11) 0.0155(10) -0.0003(9) 0.0023(9) -0.0055(9)
C18 0.0201(12) 0.0293(13) 0.0222(12) -0.0014(10) 0.0034(9) 0.0038(10)
C17 0.0144(10) 0.0262(12) 0.0141(10) -0.0015(9) 0.0020(8) -0.0048(9)
C24 0.0280(13) 0.0215(12) 0.0169(11) 0.0029(10) 0.0004(9) -0.0018(9)
C27 0.0182(12) 0.0282(13) 0.0290(13) -0.0022(10) 0.0018(10) 0.0040(10)
C25 0.0321(14) 0.0303(14) 0.0144(11) 0.0066(11) 0.0020(10) 0.0011(10)
C4 0.0274(13) 0.0255(13) 0.0177(11) 0.0020(10) -0.0010(9) -0.0053(9)
C16 0.0204(12) 0.0221(12) 0.0261(12) 0.0020(10) 0.0030(10) -0.0019(10)
C26 0.0252(13) 0.0303(13) 0.0226(12) 0.0042(11) 0.0059(10) 0.0094(10)
C22 0.0221(12) 0.0229(12) 0.0296(13) 0.0032(10) 0.0000(10) -0.0016(10)
C19 0.0236(13) 0.0343(15) 0.0326(14) -0.0069(11) 0.0045(11) 0.0034(12)
C7 0.0309(14) 0.0311(14) 0.0309(14) -0.0051(12) 0.0134(11) 0.0036(11)
C2 0.0307(14) 0.0201(12) 0.0247(12) -0.0033(10) -0.0008(10) -0.0063(10)
C10 0.0234(13) 0.0399(16) 0.0249(13) -0.0085(11) -0.0032(10) 0.0047(11)
C13 0.0406(16) 0.0232(14) 0.0339(15) -0.0077(12) 0.0094(12) 0.0024(11)
C3 0.0368(15) 0.0254(13) 0.0262(13) -0.0018(11) -0.0027(11) -0.0101(11)
C8 0.0224(13) 0.0273(14) 0.0474(17) -0.0075(11) 0.0135(12) -0.0040(12)
C14 0.0462(18) 0.0180(13) 0.0397(16) 0.0015(12) 0.0018(13) 0.0022(11)
C15 0.0318(14) 0.0224(13) 0.0351(15) 0.0091(11) -0.0002(12) -0.0058(11)
C20 0.0175(12) 0.0408(16) 0.0363(15) -0.0031(11) 0.0010(11) -0.0052(13)
C9 0.0237(13) 0.0363(16) 0.0397(16) -0.0085(12) -0.0022(12) 0.0003(13)
C21 0.0200(12) 0.0335(15) 0.0383(15) 0.0059(11) -0.0040(11) -0.0009(12)

loop_
_atom_type_symbol
_atom_type_description
_atom_type_scat_dispersion_real
_atom_type_scat_dispersion_imag
_atom_type_scat_source
C C 0.0033 0.0016 'International Tables Vol C Tables 4.2.6.8 and 6.1.1.4'
H H 0 0 'International Tables Vol C Tables 4.2.6.8 and 6.1.1.4'
Au Au -2.0133 8.8022 'International Tables Vol C Tables 4.2.6.8 and 6.1.1.4'
F F 0.0171 0.0103 'International Tables Vol C Tables 4.2.6.8 and 6.1.1.4'
N N 0.0061 0.0033 'International Tables Vol C Tables 4.2.6.8 and 6.1.1.4'
P P 0.1023 0.0942 'International Tables Vol C Tables 4.2.6.8 and 6.1.1.4'
Sb Sb -0.5866 1.5461 'International Tables Vol C Tables 4.2.6.8 and 6.1.1.4'

loop_
_geom_angle_atom_site_label_1
_geom_angle_atom_site_label_2
_geom_angle_atom_site_label_3
_geom_angle
_geom_angle_site_symmetry_1
_geom_angle_site_symmetry_3
_geom_angle_publ_flag
P1 Au1 Au1 88.135(17) . 3_666 ?
P2 Au1 Au1 96.512(17) . 3_666 ?
P2 Au1 P1 170.91(2) . . ?
F2 Sb1 F6 89.59(7) . . ?
F2 Sb1 F3 89.00(8) . . ?
F2 Sb1 F4 178.17(8) . . ?
F6 Sb1 F4 89.59(7) . . ?
F1 Sb1 F2 91.33(8) . . ?
F1 Sb1 F6 178.76(7) . . ?
F1 Sb1 F3 89.84(7) . . ?
F1 Sb1 F4 89.46(7) . . ?
F3 Sb1 F6 89.35(7) . . ?
F3 Sb1 F4 89.35(7) . . ?
F5 Sb1 F2 91.21(8) . . ?
F5 Sb1 F6 90.66(7) . . ?
F5 Sb1 F1 90.15(7) . . ?
F5 Sb1 F3 179.79(8) . . ?
F5 Sb1 F4 90.44(7) . . ?
N1 P1 Au1 117.72(7) . . ?
N1 P1 C11 106.25(10) . . ?
N1 P1 C5 109.55(10) . . ?
C11 P1 Au1 108.90(8) . . ?
C11 P1 C5 104.73(11) . . ?
C5 P1 Au1 108.90(8) . . ?
N1 P2 Au1 111.76(7) 3_666 . ?
N1 P2 C23 110.58(10) 3_666 . ?
N1 P2 C17 108.37(11) 3_666 . ?
C23 P2 Au1 112.71(8) . . ?
C17 P2 Au1 105.36(8) . . ?
C17 P2 C23 107.76(11) . . ?
P2 N1 P1 120.25(11) 3_666 . ?
C1 N1 P1 114.29(15) . . ?
C1 N1 P2 124.10(15) . 3_666 ?
C23 C28 H28 119.8 . . ?
C27 C28 H28 119.8 . . ?
C27 C28 C23 120.4(2) . . ?
C28 C23 P2 116.80(18) . . ?
C28 C23 C24 119.2(2) . . ?
C24 C23 P2 123.98(19) . . ?
C12 C11 P1 117.23(19) . . ?
C12 C11 C16 119.9(2) . . ?
C16 C11 P1 122.81(19) . . ?
C6 C5 P1 124.44(18) . . ?
C6 C5 C10 119.9(2) . . ?
C10 C5 P1 115.70(19) . . ?
C11 C12 H12 120.1 . . ?
C13 C12 C11 119.8(2) . . ?
C13 C12 H12 120.1 . . ?
C5 C6 H6 120.3 . . ?
C5 C6 C7 119.4(2) . . ?
C7 C6 H6 120.3 . . ?
N1 C1 H1 108.1 . . ?
N1 C1 C4 122.0(2) . . ?
N1 C1 C2 120.2(2) . . ?
C4 C1 H1 108.1 . . ?
C4 C1 C2 88.68(18) . . ?
C2 C1 H1 108.1 . . ?
C17 C18 H18 120 . . ?
C19 C18 H18 120 . . ?
C19 C18 C17 119.9(2) . . ?
C18 C17 P2 120.13(18) . . ?
C18 C17 C22 119.7(2) . . ?
C22 C17 P2 119.67(19) . . ?
C23 C24 H24 120.1 . . ?
C25 C24 C23 119.9(2) . . ?
C25 C24 H24 120.1 . . ?
C28 C27 H27 120 . . ?
C26 C27 C28 119.9(2) . . ?
C26 C27 H27 120 . . ?
C24 C25 H25 119.8 . . ?
C26 C25 C24 120.4(2) . . ?
C26 C25 H25 119.8 . . ?
C1 C4 H4A 114.1 . . ?
C1 C4 H4B 114.1 . . ?
H4A C4 H4B 111.3 . . ?
C3 C4 C1 87.40(19) . . ?
C3 C4 H4A 114.1 . . ?
C3 C4 H4B 114.1 . . ?
C11 C16 H16 120 . . ?
C15 C16 C11 120.0(2) . . ?
C15 C16 H16 120 . . ?
C27 C26 H26 119.9 . . ?
C25 C26 C27 120.1(2) . . ?
C25 C26 H26 119.9 . . ?
C17 C22 H22 120.3 . . ?
C21 C22 C17 119.3(3) . . ?
C21 C22 H22 120.3 . . ?
C18 C19 H19 119.9 . . ?
C20 C19 C18 120.3(3) . . ?
C20 C19 H19 119.9 . . ?
C6 C7 H7 119.7 . . ?
C8 C7 C6 120.5(3) . . ?
C8 C7 H7 119.7 . . ?
C1 C2 H2A 114.1 . . ?
C1 C2 H2B 114.1 . . ?
H2A C2 H2B 111.3 . . ?
C3 C2 C1 87.08(19) . . ?
C3 C2 H2A 114.1 . . ?
C3 C2 H2B 114.1 . . ?
C5 C10 H10 119.9 . . ?
C9 C10 C5 120.1(3) . . ?
C9 C10 H10 119.9 . . ?
C12 C13 H13 119.9 . . ?
C12 C13 C14 120.2(3) . . ?
C14 C13 H13 119.9 . . ?
C4 C3 C2 88.93(19) . . ?
C4 C3 H3A 113.8 . . ?
C4 C3 H3B 113.8 . . ?
C2 C3 H3A 113.8 . . ?
C2 C3 H3B 113.8 . . ?
H3A C3 H3B 111.1 . . ?
C7 C8 H8 119.8 . . ?
C7 C8 C9 120.4(3) . . ?
C9 C8 H8 119.8 . . ?
C13 C14 H14 119.9 . . ?
C15 C14 C13 120.3(3) . . ?
C15 C14 H14 119.9 . . ?
C16 C15 H15 120.1 . . ?
C14 C15 C16 119.8(3) . . ?
C14 C15 H15 120.1 . . ?
C19 C20 H20 120.1 . . ?
C19 C20 C21 119.8(3) . . ?
C21 C20 H20 120.1 . . ?
C10 C9 C8 119.7(3) . . ?
C10 C9 H9 120.2 . . ?
C8 C9 H9 120.2 . . ?
C22 C21 C20 120.8(3) . . ?
C22 C21 H21 119.6 . . ?
C20 C21 H21 119.6 . . ?

loop_
_geom_bond_atom_site_label_1
_geom_bond_atom_site_label_2
_geom_bond_site_symmetry_2
_geom_bond_distance
_geom_bond_publ_flag
Au1 Au1 3_666 2.7537(3) ?
Au1 P1 . 2.3082(6) ?
Au1 P2 . 2.3042(6) ?
Sb1 F2 . 1.8789(16) ?
Sb1 F6 . 1.8828(15) ?
Sb1 F1 . 1.8769(16) ?
Sb1 F3 . 1.8804(16) ?
Sb1 F4 . 1.8832(16) ?
Sb1 F5 . 1.8674(16) ?
P1 N1 . 1.7054(19) ?
P1 C11 . 1.802(2) ?
P1 C5 . 1.804(2) ?
P2 N1 3_666 1.705(2) ?
P2 C23 . 1.811(2) ?
P2 C17 . 1.808(2) ?
N1 C1 . 1.510(3) ?
C28 H28 . 0.95 ?
C28 C23 . 1.397(3) ?
C28 C27 . 1.386(3) ?
C23 C24 . 1.401(3) ?
C11 C12 . 1.390(3) ?
C11 C16 . 1.397(3) ?
C5 C6 . 1.387(3) ?
C5 C10 . 1.400(3) ?
C12 H12 . 0.95 ?
C12 C13 . 1.380(4) ?
C6 H6 . 0.95 ?
C6 C7 . 1.391(4) ?
C1 H1 . 1 ?
C1 C4 . 1.544(3) ?
C1 C2 . 1.548(3) ?
C18 H18 . 0.95 ?
C18 C17 . 1.396(3) ?
C18 C19 . 1.386(4) ?
C17 C22 . 1.397(3) ?
C24 H24 . 0.95 ?
C24 C25 . 1.385(4) ?
C27 H27 . 0.95 ?
C27 C26 . 1.386(4) ?
C25 H25 . 0.95 ?
C25 C26 . 1.385(4) ?
C4 H4A . 0.99 ?
C4 H4B . 0.99 ?
C4 C3 . 1.540(4) ?
C16 H16 . 0.95 ?
C16 C15 . 1.385(4) ?
C26 H26 . 0.95 ?
C22 H22 . 0.95 ?
C22 C21 . 1.385(4) ?
C19 H19 . 0.95 ?
C19 C20 . 1.382(4) ?
C7 H7 . 0.95 ?
C7 C8 . 1.376(4) ?
C2 H2A . 0.99 ?
C2 H2B . 0.99 ?
C2 C3 . 1.545(4) ?
C10 H10 . 0.95 ?
C10 C9 . 1.384(4) ?
C13 H13 . 0.95 ?
C13 C14 . 1.390(4) ?
C3 H3A . 0.99 ?
C3 H3B . 0.99 ?
C8 H8 . 0.95 ?
C8 C9 . 1.385(4) ?
C14 H14 . 0.95 ?
C14 C15 . 1.384(4) ?
C15 H15 . 0.95 ?
C20 H20 . 0.95 ?
C20 C21 . 1.386(4) ?
C9 H9 . 0.95 ?
C21 H21 . 0.95 ?

loop_
_geom_torsion_atom_site_label_1
_geom_torsion_atom_site_label_2
_geom_torsion_atom_site_label_3
_geom_torsion_atom_site_label_4
_geom_torsion
_geom_torsion_site_symmetry_1
_geom_torsion_site_symmetry_2
_geom_torsion_site_symmetry_3
_geom_torsion_site_symmetry_4
_geom_torsion_publ_flag
Au1 P1 N1 P2 -29.38(15) . . . 3_666 ?
Au1 P1 N1 C1 163.42(13) . . . . ?
Au1 P1 C11 C12 -44.2(2) . . . . ?
Au1 P1 C11 C16 134.27(19) . . . . ?
Au1 P1 C5 C6 124.9(2) . . . . ?
Au1 P1 C5 C10 -54.6(2) . . . . ?
Au1 P2 C23 C28 32.3(2) . . . . ?
Au1 P2 C23 C24 -146.92(19) . . . . ?
Au1 P2 C17 C18 -87.1(2) . . . . ?
Au1 P2 C17 C22 85.0(2) . . . . ?
P1 N1 C1 C4 169.10(19) . . . . ?
P1 N1 C1 C2 -81.5(2) . . . . ?
P1 C11 C12 C13 179.1(2) . . . . ?
P1 C11 C16 C15 -177.6(2) . . . . ?
P1 C5 C6 C7 -179.8(2) . . . . ?
P1 C5 C10 C9 -179.4(2) . . . . ?
P2 N1 C1 C4 2.5(3) 3_666 . . . ?
P2 N1 C1 C2 111.8(2) 3_666 . . . ?
P2 C23 C24 C25 -179.86(19) . . . . ?
P2 C17 C22 C21 -175.0(2) . . . . ?
N1 P1 C11 C12 83.5(2) . . . . ?
N1 P1 C11 C16 -98.0(2) . . . . ?
N1 P1 C5 C6 -5.2(2) . . . . ?
N1 P1 C5 C10 175.33(19) . . . . ?
N1 P2 C23 C28 -93.6(2) 3_666 . . . ?
N1 P2 C23 C24 87.2(2) 3_666 . . . ?
N1 P2 C17 C18 32.7(2) 3_666 . . . ?
N1 P2 C17 C22 -155.21(19) 3_666 . . . ?
N1 C1 C4 C3 146.4(2) . . . . ?
N1 C1 C2 C3 -147.8(2) . . . . ?
C28 C23 C24 C25 1.0(4) . . . . ?
C28 C27 C26 C25 0.6(4) . . . . ?
C23 P2 C17 C18 152.38(19) . . . . ?
C23 P2 C17 C22 -35.5(2) . . . . ?
C23 C28 C27 C26 -0.5(4) . . . . ?
C23 C24 C25 C26 -0.9(4) . . . . ?
C11 P1 N1 P2 -151.68(13) . . . 3_666 ?
C11 P1 N1 C1 41.12(18) . . . . ?
C11 P1 C5 C6 -118.8(2) . . . . ?
C11 P1 C5 C10 61.7(2) . . . . ?
C11 C12 C13 C14 -1.5(4) . . . . ?
C11 C16 C15 C14 -1.4(4) . . . . ?
C5 P1 N1 P2 95.71(14) . . . 3_666 ?
C5 P1 N1 C1 -71.49(18) . . . . ?
C5 P1 C11 C12 -160.60(19) . . . . ?
C5 P1 C11 C16 17.9(2) . . . . ?
C5 C6 C7 C8 -0.1(4) . . . . ?
C5 C10 C9 C8 -1.5(5) . . . . ?
C12 C11 C16 C15 0.9(4) . . . . ?
C12 C13 C14 C15 1.0(5) . . . . ?
C6 C5 C10 C9 1.1(4) . . . . ?
C6 C7 C8 C9 -0.2(4) . . . . ?
C1 C4 C3 C2 -21.1(2) . . . . ?
C1 C2 C3 C4 21.1(2) . . . . ?
C18 C17 C22 C21 -2.9(4) . . . . ?
C18 C19 C20 C21 -1.9(4) . . . . ?
C17 P2 C23 C28 148.09(18) . . . . ?
C17 P2 C23 C24 -31.1(2) . . . . ?
C17 C18 C19 C20 -1.5(4) . . . . ?
C17 C22 C21 C20 -0.5(4) . . . . ?
C24 C25 C26 C27 0.1(4) . . . . ?
C27 C28 C23 P2 -179.52(19) . . . . ?
C27 C28 C23 C24 -0.3(4) . . . . ?
C4 C1 C2 C3 -21.0(2) . . . . ?
C16 C11 C12 C13 0.6(4) . . . . ?
C19 C18 C17 P2 176.0(2) . . . . ?
C19 C18 C17 C22 3.9(4) . . . . ?
C19 C20 C21 C22 2.9(4) . . . . ?
C7 C8 C9 C10 1.0(5) . . . . ?
C2 C1 C4 C3 21.1(2) . . . . ?
C10 C5 C6 C7 -0.3(4) . . . . ?
C13 C14 C15 C16 0.5(4) . . . . ?
